data_7712958
loop_
_publ_author_name
'Penki, Venkata Sai Sashankh'
'Chang, Yu-Lun'
'Chen, Hsing-Yin'
'Chu, Yu-Ting'
'Kuo, Yu-Ting'
'Dorairaj, Dorothy Priyanka Priyanka'
'Sudewi, Sri'
'Ding, Shangwu'
'Hsu, Sodio C. N.'

_publ_section_title
;
 Denticity Governs on the Formation of \b-Thioketiminato Tri-Copper(I) and
 Mono-Copper(I) Complexes
;
_journal_name_full 'Dalton Transactions'
_journal_paper_doi 10.1039/D3DT00474K
_journal_year 2023
_chemical_formula_moiety 'C14 H19 N S'
_chemical_formula_sum 'C14 H19 N S'
_chemical_formula_weight 233.36
_space_group_crystal_system monoclinic
_space_group_IT_number 14
_space_group_name_Hall '-P 2ybc'
_space_group_name_H-M_alt 'P 1 21/c 1'
_atom_sites_solution_hydrogens geom
_audit_creation_date 2023-03-20
_audit_creation_method
;
Olex2 1.5
(compiled 2023.03.06 svn.rbb2c1857 for OlexSys, GUI svn.r6748)
;
_audit_update_record
;
2023-05-02 deposited with the CCDC.	2023-05-05 downloaded from the CCDC.
;
_cell_angle_alpha 90
_cell_angle_beta 100.089(3)
_cell_angle_gamma 90
_cell_formula_units_Z 4
_cell_length_a 8.1962(3)
_cell_length_b 8.8474(2)
_cell_length_c 18.7562(5)
_cell_measurement_reflns_used 10432
_cell_measurement_temperature 113(2)
_cell_measurement_theta_max 26.8350
_cell_measurement_theta_min 2.1840
_cell_volume 1339.08(7)
_computing_cell_refinement 'CrysAlisPro 1.171.41.36a (Rigaku OD, 2019)'
_computing_data_collection 'CrysAlisPro 1.171.41.36a (Rigaku OD, 2019)'
_computing_data_reduction 'CrysAlisPro 1.171.41.36a (Rigaku OD, 2019)'
_computing_molecular_graphics 'Olex2 1.5 (Dolomanov et al., 2009)'
_computing_publication_material 'Olex2 1.5 (Dolomanov et al., 2009)'
_computing_structure_refinement 'SHELXL 2018/3 (Sheldrick, 2015)'
_computing_structure_solution 'ShelXT (Sheldrick, 2015)'
_diffrn_ambient_temperature 113(2)
_diffrn_detector_area_resol_mean 10.0000
_diffrn_measured_fraction_theta_full 0.998
_diffrn_measured_fraction_theta_max 0.962
_diffrn_measurement_details
;
List of Runs (angles in degrees, time in seconds):

  # Type    Start    End  Width  t~exp~   \w     \q     \k     \f   Frames
#--------------------------------------------------------------------------
  1  \w     20.00  46.00   0.50    5.93    --   10.60  77.00   0.00   52
  2  \w    -79.00  37.00   0.50    5.93    --   10.60 -57.00 -60.00  232
  3  \w    -16.00  91.00   0.50    5.93    --   10.60  82.00 120.00  214
  4  \w     50.00  76.00   0.50    5.93    --   10.60  77.00   0.00   52
  5  \w     -8.00  64.00   0.50    5.93    --   10.60  77.00  60.00  144
  6  \w     35.00  76.00   0.50    5.93    --   10.60  82.00-120.00   82
  7  \w     -2.00  80.00   0.50    5.93    --   10.60  82.00 150.00  164
  8  \w     -3.00  48.00   0.50    5.93    --   10.60  82.00-150.00  102
  9  \w     61.00  87.00   0.50    5.93    --   10.60  82.00-150.00   52
 10  \w    -66.00  -4.00   0.50    5.93    --   10.60 -38.00   0.00  124
 11  \w     10.00  45.00   0.50    5.93    --   10.60 -38.00   0.00   70
 12  \w     18.00  44.00   0.50    5.93    --   10.60  82.00-180.00   52
 13  \w    -17.00   8.00   0.50    5.93    --   10.60  82.00 -90.00   50
 14  \w    -30.00  11.00   0.50    5.93    --  -10.90 -82.00 -60.00   82
 15  \w    -72.00 -46.00   0.50    5.93    --  -10.90 -82.00 -60.00   52
 16  \w   -100.00   4.00   0.50    5.93    --  -10.90 -82.00-120.00  208
;
_diffrn_measurement_device 'four-circle diffractometer'
_diffrn_measurement_device_type 'XtaLAB Pro II AFC12 (RINC): Kappa single'
_diffrn_measurement_method '\w scans'
_diffrn_radiation_type MoK\a
_diffrn_radiation_wavelength 0.71073
_diffrn_reflns_av_R_equivalents 0.0242
_diffrn_reflns_av_unetI/netI 0.0188
_diffrn_reflns_Laue_measured_fraction_full 0.998
_diffrn_reflns_Laue_measured_fraction_max 0.962
_diffrn_reflns_limit_h_max 10
_diffrn_reflns_limit_h_min -9
_diffrn_reflns_limit_k_max 11
_diffrn_reflns_limit_k_min -11
_diffrn_reflns_limit_l_max 19
_diffrn_reflns_limit_l_min -23
_diffrn_reflns_number 19261
_diffrn_reflns_point_group_measured_fraction_full 0.998
_diffrn_reflns_point_group_measured_fraction_max 0.962
_diffrn_reflns_theta_full 25.242
_diffrn_reflns_theta_max 27.008
_diffrn_reflns_theta_min 2.206
_exptl_absorpt_coefficient_mu 0.216
_exptl_absorpt_correction_T_max 1.00000
_exptl_absorpt_correction_T_min 0.46501
_exptl_absorpt_correction_type multi-scan
_exptl_absorpt_process_details
;
CrysAlisPro 1.171.41.36a (Rigaku Oxford Diffraction, 2019)
Empirical absorption correction using spherical harmonics,
 implemented in SCALE3 ABSPACK scaling algorithm.
;
_exptl_crystal_colour 'clear light yellow'
_exptl_crystal_colour_lustre clear
_exptl_crystal_colour_modifier light
_exptl_crystal_colour_primary yellow
_exptl_crystal_density_diffrn 1.158
_exptl_crystal_description block
_exptl_crystal_F_000 504
_exptl_crystal_size_max 0.25
_exptl_crystal_size_mid 0.2
_exptl_crystal_size_min 0.2
_refine_diff_density_max 0.230
_refine_diff_density_min -0.208
_refine_diff_density_rms 0.040
_refine_ls_extinction_method none
_refine_ls_goodness_of_fit_ref 1.072
_refine_ls_hydrogen_treatment constr
_refine_ls_matrix_type full
_refine_ls_number_parameters 150
_refine_ls_number_reflns 2818
_refine_ls_number_restraints 0
_refine_ls_restrained_S_all 1.072
_refine_ls_R_factor_all 0.0387
_refine_ls_R_factor_gt 0.0328
_refine_ls_shift/su_max 0.001
_refine_ls_shift/su_mean 0.000
_refine_ls_structure_factor_coef Fsqd
_refine_ls_weighting_details 'w=1/[\s^2^(Fo^2^)+(0.0376P)^2^+0.5115P] where P=(Fo^2^+2Fc^2^)/3'
_refine_ls_weighting_scheme calc
_refine_ls_wR_factor_gt 0.0834
_refine_ls_wR_factor_ref 0.0860
_reflns_Friedel_coverage 0.000
_reflns_number_gt 2478
_reflns_number_total 2818
_reflns_threshold_expression 'I > 2\s(I)'
_cod_data_source_file d3dt00474k2.cif
_cod_data_source_block HL2
_cod_database_code 7712958
_shelx_shelxl_version_number 2018/3
_shelx_space_group_comment
;
The symmetry employed for this shelxl refinement is uniquely defined
by the following loop, which should always be used as a source of
symmetry information in preference to the above space-group names.
They are only intended as comments.
;
_olex2_refinement_description
;
1.a Aromatic/amide H refined with riding coordinates:
 N1(H1), C3(H3), C8(H8), C10(H10)
1.b Idealised Me refined as rotating group:
 C1(H1A,H1B,H1C), C5(H5A,H5B,H5C), C12(H12A,H12B,H12C), C13(H13A,H13B,H13C),
 C14(H14A,H14B,H14C)
;
_olex2_submission_special_instructions 'No special instructions were received'
_oxdiff_exptl_absorpt_empirical_details
;
Empirical correction (ABSPACK) includes:
- Absorption correction using spherical harmonics
- Frame scaling
;

loop_
_space_group_symop_operation_xyz
'x, y, z'
'-x, y+1/2, -z+1/2'
'-x, -y, -z'
'x, -y-1/2, z-1/2'

loop_
_atom_site_label
_atom_site_type_symbol
_atom_site_fract_x
_atom_site_fract_y
_atom_site_fract_z
_atom_site_U_iso_or_equiv
_atom_site_adp_type
_atom_site_occupancy
_atom_site_site_symmetry_order
_atom_site_calc_flag
_atom_site_refinement_flags_posn
_atom_site_refinement_flags_adp
_atom_site_refinement_flags_occupancy
_atom_site_disorder_assembly
_atom_site_disorder_group
S1 S 0.29169(5) 0.01974(4) 0.40990(2) 0.02882(12) Uani 1 1 d . . . . .
N1 N 0.45651(13) 0.29292(12) 0.36424(6) 0.0216(2) Uani 1 1 d . . . . .
H1 H 0.438019 0.226073 0.396647 0.026 Uiso 1 1 calc R U . . .
C1 C 0.41346(18) 0.38470(16) 0.24063(7) 0.0289(3) Uani 1 1 d . . . . .
H1A H 0.336503 0.367197 0.195167 0.043 Uiso 1 1 calc R U . . .
H1B H 0.527427 0.369238 0.232846 0.043 Uiso 1 1 calc R U . . .
H1C H 0.400814 0.488563 0.256985 0.043 Uiso 1 1 calc R U . . .
C2 C 0.37621(15) 0.27638(14) 0.29698(7) 0.0211(3) Uani 1 1 d . . . . .
C3 C 0.26033(16) 0.16036(15) 0.27740(7) 0.0227(3) Uani 1 1 d . . . . .
H3 H 0.207163 0.158769 0.228142 0.027 Uiso 1 1 calc R U . . .
C4 C 0.21396(16) 0.04755(15) 0.32133(7) 0.0236(3) Uani 1 1 d . . . . .
C5 C 0.08084(19) -0.06040(18) 0.28601(8) 0.0349(3) Uani 1 1 d . . . . .
H5A H 0.063874 -0.047719 0.233322 0.052 Uiso 1 1 calc R U . . .
H5B H -0.022864 -0.038885 0.303298 0.052 Uiso 1 1 calc R U . . .
H5C H 0.115267 -0.164536 0.298532 0.052 Uiso 1 1 calc R U . . .
C6 C 0.57185(15) 0.41276(14) 0.38785(6) 0.0190(3) Uani 1 1 d . . . . .
C7 C 0.74090(16) 0.38497(14) 0.39223(6) 0.0209(3) Uani 1 1 d . . . . .
C8 C 0.85037(16) 0.50325(15) 0.41454(7) 0.0214(3) Uani 1 1 d . . . . .
H8 H 0.965950 0.486542 0.417872 0.026 Uiso 1 1 calc R U . . .
C9 C 0.79548(15) 0.64501(15) 0.43207(6) 0.0198(3) Uani 1 1 d . . . . .
C10 C 0.62560(15) 0.66673(14) 0.42848(6) 0.0201(3) Uani 1 1 d . . . . .
H10 H 0.586774 0.762422 0.441281 0.024 Uiso 1 1 calc R U . . .
C11 C 0.51163(15) 0.55224(14) 0.40669(6) 0.0195(3) Uani 1 1 d . . . . .
C12 C 0.80211(18) 0.23218(16) 0.37263(8) 0.0309(3) Uani 1 1 d . . . . .
H12A H 0.750243 0.206267 0.323022 0.046 Uiso 1 1 calc R U . . .
H12B H 0.773078 0.155764 0.406108 0.046 Uiso 1 1 calc R U . . .
H12C H 0.922748 0.235318 0.376028 0.046 Uiso 1 1 calc R U . . .
C13 C 0.91491(17) 0.77329(16) 0.45348(7) 0.0267(3) Uani 1 1 d . . . . .
H13A H 0.899529 0.850137 0.415257 0.040 Uiso 1 1 calc R U . . .
H13B H 1.028755 0.734939 0.460310 0.040 Uiso 1 1 calc R U . . .
H13C H 0.894120 0.818241 0.498797 0.040 Uiso 1 1 calc R U . . .
C14 C 0.32900(16) 0.57772(16) 0.40448(7) 0.0261(3) Uani 1 1 d . . . . .
H14A H 0.268383 0.554266 0.355938 0.039 Uiso 1 1 calc R U . . .
H14B H 0.309890 0.683561 0.416049 0.039 Uiso 1 1 calc R U . . .
H14C H 0.289977 0.511901 0.440018 0.039 Uiso 1 1 calc R U . . .

loop_
_atom_site_aniso_label
_atom_site_aniso_U_11
_atom_site_aniso_U_22
_atom_site_aniso_U_33
_atom_site_aniso_U_23
_atom_site_aniso_U_13
_atom_site_aniso_U_12
S1 0.0356(2) 0.02350(19) 0.02814(19) -0.00036(13) 0.00768(15) -0.00725(14)
N1 0.0216(5) 0.0193(5) 0.0226(5) 0.0018(4) 0.0002(4) -0.0039(4)
C1 0.0311(7) 0.0291(7) 0.0247(7) 0.0022(6) 0.0001(6) -0.0070(6)
C2 0.0185(6) 0.0201(6) 0.0244(6) -0.0012(5) 0.0029(5) 0.0017(5)
C3 0.0197(6) 0.0236(6) 0.0236(6) -0.0033(5) 0.0007(5) -0.0005(5)
C4 0.0193(6) 0.0215(6) 0.0312(7) -0.0069(5) 0.0078(5) -0.0008(5)
C5 0.0333(8) 0.0338(8) 0.0383(8) -0.0073(7) 0.0083(6) -0.0144(6)
C6 0.0189(6) 0.0195(6) 0.0174(6) 0.0008(5) 0.0002(5) -0.0037(5)
C7 0.0214(6) 0.0217(6) 0.0188(6) -0.0009(5) 0.0014(5) 0.0014(5)
C8 0.0158(6) 0.0284(7) 0.0197(6) -0.0011(5) 0.0019(5) 0.0001(5)
C9 0.0207(6) 0.0232(6) 0.0155(6) 0.0015(5) 0.0030(5) -0.0042(5)
C10 0.0225(6) 0.0187(6) 0.0194(6) 0.0006(5) 0.0044(5) 0.0003(5)
C11 0.0181(6) 0.0222(6) 0.0182(6) 0.0036(5) 0.0028(5) 0.0001(5)
C12 0.0268(7) 0.0269(7) 0.0372(8) -0.0079(6) 0.0005(6) 0.0048(6)
C13 0.0245(7) 0.0282(7) 0.0272(7) -0.0018(6) 0.0038(5) -0.0072(6)
C14 0.0190(6) 0.0261(7) 0.0332(7) 0.0015(6) 0.0045(5) 0.0007(5)

loop_
_atom_type_symbol
_atom_type_description
_atom_type_scat_dispersion_real
_atom_type_scat_dispersion_imag
_atom_type_scat_source
C C 0.0033 0.0016 'International Tables Vol C Tables 4.2.6.8 and 6.1.1.4'
H H 0.0000 0.0000 'International Tables Vol C Tables 4.2.6.8 and 6.1.1.4'
N N 0.0061 0.0033 'International Tables Vol C Tables 4.2.6.8 and 6.1.1.4'
S S 0.1246 0.1234 'International Tables Vol C Tables 4.2.6.8 and 6.1.1.4'

loop_
_geom_angle_atom_site_label_1
_geom_angle_atom_site_label_2
_geom_angle_atom_site_label_3
_geom_angle
_geom_angle_site_symmetry_1
_geom_angle_site_symmetry_3
_geom_angle_publ_flag
C2 N1 H1 117.8 . . ?
C2 N1 C6 124.39(11) . . ?
C6 N1 H1 117.8 . . ?
H1A C1 H1B 109.5 . . ?
H1A C1 H1C 109.5 . . ?
H1B C1 H1C 109.5 . . ?
C2 C1 H1A 109.5 . . ?
C2 C1 H1B 109.5 . . ?
C2 C1 H1C 109.5 . . ?
N1 C2 C1 118.21(11) . . ?
N1 C2 C3 122.06(12) . . ?
C3 C2 C1 119.72(12) . . ?
C2 C3 H3 116.1 . . ?
C4 C3 C2 127.84(12) . . ?
C4 C3 H3 116.1 . . ?
C3 C4 S1 126.34(10) . . ?
C3 C4 C5 116.44(12) . . ?
C5 C4 S1 117.22(10) . . ?
C4 C5 H5A 109.5 . . ?
C4 C5 H5B 109.5 . . ?
C4 C5 H5C 109.5 . . ?
H5A C5 H5B 109.5 . . ?
H5A C5 H5C 109.5 . . ?
H5B C5 H5C 109.5 . . ?
C7 C6 N1 118.74(11) . . ?
C7 C6 C11 122.13(11) . . ?
C11 C6 N1 119.13(11) . . ?
C6 C7 C12 120.82(12) . . ?
C8 C7 C6 117.75(11) . . ?
C8 C7 C12 121.43(12) . . ?
C7 C8 H8 119.0 . . ?
C9 C8 C7 122.00(12) . . ?
C9 C8 H8 119.0 . . ?
C8 C9 C10 118.29(11) . . ?
C8 C9 C13 121.35(11) . . ?
C10 C9 C13 120.35(12) . . ?
C9 C10 H10 119.1 . . ?
C11 C10 C9 121.83(12) . . ?
C11 C10 H10 119.1 . . ?
C6 C11 C14 121.22(11) . . ?
C10 C11 C6 117.97(11) . . ?
C10 C11 C14 120.81(12) . . ?
C7 C12 H12A 109.5 . . ?
C7 C12 H12B 109.5 . . ?
C7 C12 H12C 109.5 . . ?
H12A C12 H12B 109.5 . . ?
H12A C12 H12C 109.5 . . ?
H12B C12 H12C 109.5 . . ?
C9 C13 H13A 109.5 . . ?
C9 C13 H13B 109.5 . . ?
C9 C13 H13C 109.5 . . ?
H13A C13 H13B 109.5 . . ?
H13A C13 H13C 109.5 . . ?
H13B C13 H13C 109.5 . . ?
C11 C14 H14A 109.5 . . ?
C11 C14 H14B 109.5 . . ?
C11 C14 H14C 109.5 . . ?
H14A C14 H14B 109.5 . . ?
H14A C14 H14C 109.5 . . ?
H14B C14 H14C 109.5 . . ?

loop_
_geom_bond_atom_site_label_1
_geom_bond_atom_site_label_2
_geom_bond_distance
_geom_bond_site_symmetry_2
_geom_bond_publ_flag
S1 C4 1.6898(14) . ?
N1 H1 0.8800 . ?
N1 C2 1.3248(17) . ?
N1 C6 1.4378(15) . ?
C1 H1A 0.9800 . ?
C1 H1B 0.9800 . ?
C1 H1C 0.9800 . ?
C1 C2 1.4974(18) . ?
C2 C3 1.4030(18) . ?
C3 H3 0.9500 . ?
C3 C4 1.3890(18) . ?
C4 C5 1.5127(18) . ?
C5 H5A 0.9800 . ?
C5 H5B 0.9800 . ?
C5 H5C 0.9800 . ?
C6 C7 1.3954(17) . ?
C6 C11 1.3974(18) . ?
C7 C8 1.3941(18) . ?
C7 C12 1.5096(18) . ?
C8 H8 0.9500 . ?
C8 C9 1.3912(18) . ?
C9 C10 1.3954(17) . ?
C9 C13 1.5066(17) . ?
C10 H10 0.9500 . ?
C10 C11 1.3899(17) . ?
C11 C14 1.5071(17) . ?
C12 H12A 0.9800 . ?
C12 H12B 0.9800 . ?
C12 H12C 0.9800 . ?
C13 H13A 0.9800 . ?
C13 H13B 0.9800 . ?
C13 H13C 0.9800 . ?
C14 H14A 0.9800 . ?
C14 H14B 0.9800 . ?
C14 H14C 0.9800 . ?

loop_
_geom_torsion_atom_site_label_1
_geom_torsion_atom_site_label_2
_geom_torsion_atom_site_label_3
_geom_torsion_atom_site_label_4
_geom_torsion
_geom_torsion_site_symmetry_1
_geom_torsion_site_symmetry_2
_geom_torsion_site_symmetry_3
_geom_torsion_site_symmetry_4
_geom_torsion_publ_flag
N1 C2 C3 C4 -1.3(2) . . . . ?
N1 C6 C7 C8 179.36(11) . . . . ?
N1 C6 C7 C12 0.00(18) . . . . ?
N1 C6 C11 C10 -179.23(10) . . . . ?
N1 C6 C11 C14 1.55(18) . . . . ?
C1 C2 C3 C4 177.86(13) . . . . ?
C2 N1 C6 C7 -96.96(15) . . . . ?
C2 N1 C6 C11 84.02(16) . . . . ?
C2 C3 C4 S1 -2.0(2) . . . . ?
C2 C3 C4 C5 178.04(13) . . . . ?
C6 N1 C2 C1 3.16(19) . . . . ?
C6 N1 C2 C3 -177.64(12) . . . . ?
C6 C7 C8 C9 -0.01(18) . . . . ?
C7 C6 C11 C10 1.78(18) . . . . ?
C7 C6 C11 C14 -177.44(11) . . . . ?
C7 C8 C9 C10 1.43(18) . . . . ?
C7 C8 C9 C13 -177.75(12) . . . . ?
C8 C9 C10 C11 -1.29(18) . . . . ?
C9 C10 C11 C6 -0.27(18) . . . . ?
C9 C10 C11 C14 178.95(11) . . . . ?
C11 C6 C7 C8 -1.64(18) . . . . ?
C11 C6 C7 C12 178.99(12) . . . . ?
C12 C7 C8 C9 179.35(12) . . . . ?
C13 C9 C10 C11 177.91(11) . . . . ?
